data_4060827
loop_
_publ_author_name
'Ren, Tong'

_journal_name_full Organometallics
_journal_paper_doi 10.1021/om0109004
_journal_year 2002
_chemical_formula_sum 'C62 H66 N8 Ru2 Si2'
_chemical_formula_weight 1181.55
_space_group_IT_number 2
_symmetry_cell_setting triclinic
_symmetry_space_group_name_Hall '-P 1'
_symmetry_space_group_name_H-M 'P -1'
_cell_angle_alpha 69.229(2)
_cell_angle_beta 88.810(2)
_cell_angle_gamma 72.410(2)
_cell_formula_units_Z 2
_cell_length_a 10.5325(12)
_cell_length_b 16.0891(18)
_cell_length_c 19.641(2)
_cell_measurement_temperature 293(2)
_cell_volume 2952.5(6)
_diffrn_ambient_temperature 293(2)
_exptl_crystal_density_diffrn 1.329
_cod_database_code 4060827

loop_
_symmetry_equiv_pos_as_xyz
'x, y, z'
'-x, -y, -z'

loop_
_atom_site_label
_atom_site_type_symbol
_atom_site_fract_x
_atom_site_fract_y
_atom_site_fract_z
_atom_site_U_iso_or_equiv
_atom_site_adp_type
_atom_site_occupancy
_atom_site_symmetry_multiplicity
_atom_site_calc_flag
_atom_site_refinement_flags
_atom_site_disorder_assembly
_atom_site_disorder_group
Ru1 Ru 0.84569(4) 1.51056(3) 0.75568(2) 0.05029(13) Uani 1 1 d . . .
Ru2 Ru 0.77641(4) 1.67981(3) 0.73007(2) 0.05505(14) Uani 1 1 d . . .
Si1 Si 0.6914(2) 2.02070(11) 0.67340(12) 0.1006(6) Uani 1 1 d D . .
Si2 Si 1.1633(3) 0.99323(14) 0.8724(2) 0.1783(15) Uani 1 1 d D . .
N1 N 0.8506(4) 1.6969(3) 0.6298(2) 0.0559(10) Uani 1 1 d . . .
N2 N 0.9665(3) 1.5367(3) 0.6736(2) 0.0501(9) Uani 1 1 d . . .
N3 N 0.5914(3) 1.6931(3) 0.6886(2) 0.0542(10) Uani 1 1 d . . .
N4 N 0.6872(3) 1.5477(2) 0.67843(19) 0.0483(9) Uani 1 1 d . . .
N5 N 0.7039(3) 1.6496(3) 0.8325(2) 0.0526(10) Uani 1 1 d . . .
N6 N 0.7158(3) 1.5017(2) 0.83421(19) 0.0483(9) Uani 1 1 d . . .
N7 N 0.9694(3) 1.6514(3) 0.7773(2) 0.0511(9) Uani 1 1 d . . .
N8 N 0.9925(3) 1.4922(2) 0.83066(19) 0.0464(9) Uani 1 1 d . . .
C1 C 0.7363(5) 1.8138(4) 0.7129(3) 0.0613(13) Uani 1 1 d . . .
C2 C 0.7146(5) 1.8954(4) 0.6997(3) 0.0775(16) Uani 1 1 d . . .
C3 C 0.8979(5) 1.3765(4) 0.7723(3) 0.0726(15) Uani 1 1 d . . .
C4 C 0.9426(6) 1.2934(4) 0.7868(3) 0.0826(17) Uani 1 1 d . A .
C5 C 1.0084(6) 1.1970(4) 0.8086(4) 0.093(2) Uani 1 1 d . . .
C6 C 1.0653(7) 1.1143(4) 0.8306(4) 0.109(2) Uani 1 1 d . A .
C7 C 0.9433(4) 1.6219(3) 0.6205(3) 0.0514(12) Uani 1 1 d . . .
C8 C 1.0079(5) 1.6373(4) 0.5550(3) 0.0718(15) Uani 1 1 d . . .
H8A H 1.0717 1.5869 0.5485 0.086 Uiso 1 1 calc R . .
C9 C 0.9789(6) 1.7234(4) 0.5018(3) 0.0857(17) Uani 1 1 d . . .
H9A H 1.0248 1.7327 0.4602 0.103 Uiso 1 1 calc R . .
C10 C 0.8801(7) 1.7971(4) 0.5104(3) 0.096(2) Uani 1 1 d . . .
H10A H 0.8553 1.8563 0.4738 0.115 Uiso 1 1 calc R . .
C11 C 0.8192(6) 1.7809(4) 0.5742(3) 0.0775(16) Uani 1 1 d . . .
H11A H 0.7524 1.8307 0.5795 0.093 Uiso 1 1 calc R . .
C12 C 1.0815(4) 1.4646(3) 0.6687(3) 0.0553(12) Uani 1 1 d . . .
C13 C 1.2062(5) 1.4601(4) 0.6924(3) 0.0707(15) Uani 1 1 d . . .
H13A H 1.2151 1.5057 0.7091 0.085 Uiso 1 1 calc R . .
C14 C 1.3197(5) 1.3876(5) 0.6917(3) 0.096(2) Uani 1 1 d . . .
H14A H 1.4039 1.3838 0.7086 0.115 Uiso 1 1 calc R . .
C15 C 1.3050(7) 1.3236(5) 0.6662(4) 0.120(3) Uani 1 1 d . . .
H15A H 1.3801 1.2754 0.6653 0.144 Uiso 1 1 calc R . .
C16 C 1.1847(8) 1.3275(5) 0.6419(5) 0.124(3) Uani 1 1 d . . .
H16A H 1.1773 1.2820 0.6248 0.148 Uiso 1 1 calc R . .
C17 C 1.0706(5) 1.3993(4) 0.6421(4) 0.091(2) Uani 1 1 d . . .
H17A H 0.9875 1.4025 0.6242 0.109 Uiso 1 1 calc R . .
C18 C 0.5783(4) 1.6236(3) 0.6668(2) 0.0495(11) Uani 1 1 d . . .
C19 C 0.4515(5) 1.6335(3) 0.6361(3) 0.0612(13) Uani 1 1 d . . .
H19A H 0.4421 1.5886 0.6189 0.073 Uiso 1 1 calc R . .
C20 C 0.3429(5) 1.7087(4) 0.6315(3) 0.0767(16) Uani 1 1 d . . .
H20A H 0.2594 1.7141 0.6125 0.092 Uiso 1 1 calc R . .
C21 C 0.3581(5) 1.7762(4) 0.6551(3) 0.0801(17) Uani 1 1 d . . .
H21A H 0.2851 1.8278 0.6520 0.096 Uiso 1 1 calc R . .
C22 C 0.4803(5) 1.7666(4) 0.6830(3) 0.0707(15) Uani 1 1 d . . .
H22A H 0.4890 1.8126 0.6991 0.085 Uiso 1 1 calc R . .
C23 C 0.6850(4) 1.4941(3) 0.6342(3) 0.0506(12) Uani 1 1 d . . .
C24 C 0.6721(5) 1.4061(4) 0.6638(3) 0.0660(14) Uani 1 1 d . . .
H24A H 0.6648 1.3799 0.7136 0.079 Uiso 1 1 calc R . .
C25 C 0.6698(6) 1.3565(5) 0.6188(4) 0.0902(19) Uani 1 1 d . . .
H25A H 0.6629 1.2965 0.6389 0.108 Uiso 1 1 calc R . .
C26 C 0.6776(6) 1.3957(6) 0.5446(4) 0.096(2) Uani 1 1 d . . .
H26A H 0.6740 1.3628 0.5146 0.115 Uiso 1 1 calc R . .
C27 C 0.6907(6) 1.4826(5) 0.5155(3) 0.0885(19) Uani 1 1 d . . .
H27A H 0.6975 1.5086 0.4656 0.106 Uiso 1 1 calc R . .
C28 C 0.6941(5) 1.5323(4) 0.5596(3) 0.0676(14) Uani 1 1 d . . .
H28A H 0.7024 1.5919 0.5391 0.081 Uiso 1 1 calc R . .
C29 C 0.6755(4) 1.5671(3) 0.8648(2) 0.0483(11) Uani 1 1 d . . .
C30 C 0.6103(5) 1.5535(4) 0.9302(3) 0.0623(14) Uani 1 1 d . . .
H30A H 0.5908 1.4979 0.9528 0.075 Uiso 1 1 calc R . .
C31 C 0.5763(5) 1.6200(4) 0.9601(3) 0.0728(15) Uani 1 1 d . . .
H31A H 0.5335 1.6103 1.0028 0.087 Uiso 1 1 calc R . .
C32 C 0.6055(6) 1.7028(4) 0.9269(3) 0.0783(17) Uani 1 1 d . . .
H32A H 0.5820 1.7497 0.9464 0.094 Uiso 1 1 calc R . .
C33 C 0.6693(5) 1.7136(4) 0.8652(3) 0.0751(16) Uani 1 1 d . . .
H33A H 0.6908 1.7687 0.8439 0.090 Uiso 1 1 calc R . .
C34 C 0.6587(4) 1.4266(3) 0.8578(2) 0.0502(11) Uani 1 1 d . . .
C35 C 0.5281(5) 1.4429(3) 0.8352(2) 0.0569(12) Uani 1 1 d . . .
H35A H 0.4759 1.5031 0.8062 0.068 Uiso 1 1 calc R . .
C36 C 0.4733(6) 1.3704(5) 0.8552(3) 0.0734(16) Uani 1 1 d . . .
H36A H 0.3846 1.3822 0.8398 0.088 Uiso 1 1 calc R . .
C37 C 0.5494(7) 1.2816(4) 0.8974(4) 0.0868(19) Uani 1 1 d . . .
H37A H 0.5131 1.2328 0.9100 0.104 Uiso 1 1 calc R . .
C38 C 0.6787(7) 1.2647(4) 0.9211(4) 0.103(2) Uani 1 1 d . . .
H38A H 0.7300 1.2046 0.9507 0.124 Uiso 1 1 calc R . .
C39 C 0.7339(5) 1.3369(4) 0.9012(3) 0.0797(17) Uani 1 1 d . . .
H39A H 0.8224 1.3248 0.9172 0.096 Uiso 1 1 calc R . .
C40 C 1.0390(4) 1.5637(3) 0.8255(2) 0.0470(11) Uani 1 1 d . . .
C41 C 1.1596(5) 1.5500(4) 0.8660(3) 0.0632(14) Uani 1 1 d . . .
H41A H 1.2031 1.4918 0.9016 0.076 Uiso 1 1 calc R . .
C42 C 1.2109(5) 1.6214(4) 0.8528(3) 0.0774(16) Uani 1 1 d . . .
H42A H 1.2898 1.6120 0.8790 0.093 Uiso 1 1 calc R . .
C43 C 1.1455(5) 1.7081(4) 0.8004(3) 0.0764(16) Uani 1 1 d . . .
H43A H 1.1809 1.7573 0.7895 0.092 Uiso 1 1 calc R . .
C44 C 1.0281(5) 1.7195(3) 0.7652(3) 0.0702(15) Uani 1 1 d . . .
H44A H 0.9845 1.7782 0.7303 0.084 Uiso 1 1 calc R . .
C45 C 1.0453(4) 1.4072(3) 0.8920(3) 0.0498(11) Uani 1 1 d . . .
C46 C 1.0046(5) 1.4006(4) 0.9606(3) 0.0679(14) Uani 1 1 d . . .
H46A H 0.9468 1.4532 0.9672 0.081 Uiso 1 1 calc R . .
C47 C 1.0490(6) 1.3167(5) 1.0197(3) 0.0919(19) Uani 1 1 d . . .
H47A H 1.0198 1.3124 1.0655 0.110 Uiso 1 1 calc R . .
C48 C 1.1367(7) 1.2400(5) 1.0100(4) 0.098(2) Uani 1 1 d . . .
H48A H 1.1679 1.1838 1.0496 0.118 Uiso 1 1 calc R . .
C49 C 1.1785(6) 1.2453(4) 0.9429(4) 0.0838(17) Uani 1 1 d . . .
H49A H 1.2371 1.1925 0.9370 0.101 Uiso 1 1 calc R . .
C50 C 1.1345(5) 1.3283(3) 0.8840(3) 0.0647(14) Uani 1 1 d . . .
H50A H 1.1646 1.3317 0.8385 0.078 Uiso 1 1 calc R . .
C51A C 1.226(3) 0.927(2) 0.8135(17) 0.41(3) Uani 0.64(4) 1 d PD A 1
H51A H 1.2868 0.9532 0.7828 0.612 Uiso 0.64(4) 1 calc PR A 1
H51B H 1.1520 0.9305 0.7836 0.612 Uiso 0.64(4) 1 calc PR A 1
H51C H 1.2710 0.8629 0.8432 0.612 Uiso 0.64(4) 1 calc PR A 1
C52A C 1.3026(17) 0.9886(16) 0.9320(12) 0.137(8) Uani 0.64(4) 1 d PD A 1
H52A H 1.3637 1.0157 0.9021 0.206 Uiso 0.64(4) 1 calc PR A 1
H52B H 1.3490 0.9246 0.9618 0.206 Uiso 0.64(4) 1 calc PR A 1
H52C H 1.2669 1.0232 0.9629 0.206 Uiso 0.64(4) 1 calc PR A 1
C53A C 1.043(2) 0.941(3) 0.9325(17) 0.42(3) Uani 0.64(4) 1 d PD A 1
H53A H 1.0152 0.9720 0.9666 0.623 Uiso 0.64(4) 1 calc PR A 1
H53B H 1.0859 0.8755 0.9588 0.623 Uiso 0.64(4) 1 calc PR A 1
H53C H 0.9655 0.9494 0.9025 0.623 Uiso 0.64(4) 1 calc PR A 1
C51B C 1.255(3) 0.965(2) 0.7963(15) 0.24(2) Uani 0.36(4) 1 d PD A 2
H51D H 1.3088 1.0051 0.7775 0.356 Uiso 0.36(4) 1 calc PR A 2
H51E H 1.1917 0.9738 0.7578 0.356 Uiso 0.36(4) 1 calc PR A 2
H51F H 1.3118 0.9007 0.8146 0.356 Uiso 0.36(4) 1 calc PR A 2
C52B C 1.289(4) 0.973(3) 0.9468(16) 0.22(3) Uani 0.36(4) 1 d PD A 2
H52D H 1.3594 0.9973 0.9258 0.335 Uiso 0.36(4) 1 calc PR A 2
H52E H 1.3252 0.9073 0.9744 0.335 Uiso 0.36(4) 1 calc PR A 2
H52F H 1.2462 1.0049 0.9785 0.335 Uiso 0.36(4) 1 calc PR A 2
C53B C 1.066(3) 0.909(2) 0.908(2) 0.168(18) Uani 0.36(4) 1 d PD A 2
H53D H 1.0836 0.8665 0.8818 0.253 Uiso 0.36(4) 1 calc PR A 2
H53E H 0.9719 0.9428 0.9006 0.253 Uiso 0.36(4) 1 calc PR A 2
H53F H 1.0920 0.8738 0.9590 0.253 Uiso 0.36(4) 1 calc PR A 2
C54 C 0.6770(14) 2.0414(8) 0.7652(7) 0.266(9) Uani 1 1 d D . .
H54A H 0.7618 1.9961 0.7920 0.319 Uiso 1 1 calc R . .
C55 C 0.6871(17) 2.1173(10) 0.7723(8) 0.336(9) Uani 1 1 d D . .
H55A H 0.6794 2.1122 0.8223 0.504 Uiso 1 1 calc R . .
H55B H 0.6169 2.1709 0.7413 0.504 Uiso 1 1 calc R . .
H55C H 0.7723 2.1243 0.7584 0.504 Uiso 1 1 calc R . .
C56 C 0.5911(19) 2.0097(11) 0.8106(10) 0.413(15) Uani 1 1 d D . .
H56A H 0.5943 2.0252 0.8533 0.620 Uiso 1 1 calc R . .
H56B H 0.6153 1.9430 0.8248 0.620 Uiso 1 1 calc R . .
H56C H 0.5020 2.0383 0.7862 0.620 Uiso 1 1 calc R . .
C57 C 0.5411(16) 2.0854(6) 0.6059(10) 0.409(15) Uani 1 1 d D . .
H57A H 0.4858 2.1055 0.6414 0.491 Uiso 1 1 calc R . .
C58 C 0.4630(17) 2.0417(9) 0.5948(14) 0.56(2) Uani 1 1 d D . .
H58A H 0.3890 2.0856 0.5598 0.845 Uiso 1 1 calc R . .
H58B H 0.4300 2.0124 0.6400 0.845 Uiso 1 1 calc R . .
H58C H 0.5121 1.9948 0.5762 0.845 Uiso 1 1 calc R . .
C59 C 0.5154(11) 2.1770(7) 0.5565(5) 0.210(5) Uani 1 1 d D . .
H59A H 0.4313 2.1965 0.5281 0.316 Uiso 1 1 calc R . .
H59B H 0.5855 2.1798 0.5245 0.316 Uiso 1 1 calc R . .
H59C H 0.5116 2.2177 0.5828 0.316 Uiso 1 1 calc R . .
C60 C 0.8460(12) 2.0422(7) 0.6352(8) 0.241(8) Uani 1 1 d D . .
H60A H 0.8032 2.1074 0.6028 0.289 Uiso 1 1 calc R . .
C61 C 0.9352(17) 2.0572(18) 0.6657(9) 0.447(17) Uani 1 1 d D . .
H61A H 1.0003 2.0707 0.6322 0.671 Uiso 1 1 calc R . .
H61B H 0.9779 2.0027 0.7080 0.671 Uiso 1 1 calc R . .
H61C H 0.8959 2.1096 0.6804 0.671 Uiso 1 1 calc R . .
C62 C 0.8927(18) 2.0089(11) 0.5811(10) 0.471(19) Uani 1 1 d D . .
H62A H 0.9702 2.0269 0.5644 0.706 Uiso 1 1 calc R . .
H62B H 0.8243 2.0347 0.5411 0.706 Uiso 1 1 calc R . .
H62C H 0.9163 1.9418 0.6000 0.706 Uiso 1 1 calc R . .

loop_
_atom_site_aniso_label
_atom_site_aniso_U_11
_atom_site_aniso_U_22
_atom_site_aniso_U_33
_atom_site_aniso_U_23
_atom_site_aniso_U_13
_atom_site_aniso_U_12
Ru1 0.0494(2) 0.0482(2) 0.0514(3) -0.0187(2) 0.0108(2) -0.01266(18)
Ru2 0.0603(3) 0.0461(2) 0.0589(3) -0.0193(2) 0.0111(2) -0.0172(2)
Si1 0.1132(15) 0.0515(10) 0.1284(17) -0.0257(11) 0.0307(13) -0.0236(10)
Si2 0.1232(19) 0.0552(12) 0.314(4) -0.0210(19) -0.062(2) -0.0185(12)
N1 0.065(3) 0.058(3) 0.045(2) -0.020(2) 0.009(2) -0.019(2)
N2 0.044(2) 0.058(2) 0.046(2) -0.021(2) 0.0088(19) -0.0100(18)
N3 0.049(2) 0.060(2) 0.052(3) -0.021(2) 0.009(2) -0.0152(19)
N4 0.045(2) 0.058(2) 0.040(2) -0.020(2) 0.0027(18) -0.0114(18)
N5 0.056(2) 0.056(2) 0.048(2) -0.018(2) 0.009(2) -0.024(2)
N6 0.047(2) 0.055(2) 0.044(2) -0.016(2) 0.0070(18) -0.0198(18)
N7 0.048(2) 0.054(2) 0.055(2) -0.021(2) 0.010(2) -0.0194(19)
N8 0.043(2) 0.052(2) 0.050(2) -0.023(2) 0.0060(18) -0.0186(18)
C1 0.058(3) 0.054(3) 0.065(4) -0.014(3) 0.012(3) -0.017(3)
C2 0.081(4) 0.057(4) 0.083(4) -0.019(3) 0.016(3) -0.014(3)
C3 0.063(3) 0.066(4) 0.087(4) -0.024(3) -0.006(3) -0.020(3)
C4 0.086(4) 0.059(4) 0.098(5) -0.027(4) -0.018(4) -0.017(3)
C5 0.096(4) 0.059(4) 0.129(6) -0.041(4) -0.010(4) -0.021(3)
C6 0.107(5) 0.057(4) 0.155(7) -0.034(4) -0.003(5) -0.020(4)
C7 0.044(3) 0.068(3) 0.046(3) -0.026(3) 0.008(2) -0.018(2)
C8 0.075(4) 0.082(4) 0.056(3) -0.027(3) 0.019(3) -0.020(3)
C9 0.096(4) 0.100(5) 0.054(4) -0.021(4) 0.026(3) -0.032(4)
C10 0.125(5) 0.086(4) 0.053(4) -0.009(3) 0.028(4) -0.021(4)
C11 0.089(4) 0.067(4) 0.061(4) -0.017(3) 0.014(3) -0.011(3)
C12 0.045(3) 0.071(3) 0.048(3) -0.025(3) 0.011(2) -0.013(2)
C13 0.055(3) 0.098(4) 0.061(4) -0.041(3) 0.011(3) -0.012(3)
C14 0.048(3) 0.152(6) 0.075(4) -0.055(5) 0.004(3) 0.002(4)
C15 0.082(5) 0.128(6) 0.127(7) -0.068(6) 0.004(5) 0.025(5)
C16 0.102(5) 0.123(6) 0.168(8) -0.101(6) 0.019(6) -0.009(5)
C17 0.062(3) 0.113(5) 0.120(6) -0.078(5) 0.011(4) -0.016(3)
C18 0.046(3) 0.060(3) 0.040(3) -0.017(2) 0.008(2) -0.015(2)
C19 0.054(3) 0.076(4) 0.056(3) -0.031(3) 0.003(3) -0.017(3)
C20 0.044(3) 0.092(4) 0.081(4) -0.031(4) -0.004(3) -0.004(3)
C21 0.058(4) 0.074(4) 0.098(5) -0.036(4) 0.007(3) 0.001(3)
C22 0.065(3) 0.066(3) 0.080(4) -0.034(3) 0.010(3) -0.010(3)
C23 0.037(2) 0.065(3) 0.049(3) -0.024(3) 0.003(2) -0.011(2)
C24 0.064(3) 0.082(4) 0.063(4) -0.033(3) 0.008(3) -0.031(3)
C25 0.092(4) 0.097(5) 0.106(6) -0.055(5) 0.007(4) -0.042(4)
C26 0.079(4) 0.135(6) 0.092(6) -0.076(5) -0.001(4) -0.019(4)
C27 0.076(4) 0.127(6) 0.057(4) -0.048(4) 0.008(3) -0.008(4)
C28 0.066(3) 0.079(4) 0.050(3) -0.023(3) 0.009(3) -0.014(3)
C29 0.042(3) 0.054(3) 0.046(3) -0.014(2) 0.003(2) -0.017(2)
C30 0.074(3) 0.076(4) 0.053(3) -0.028(3) 0.024(3) -0.043(3)
C31 0.084(4) 0.104(4) 0.053(3) -0.040(3) 0.026(3) -0.048(3)
C32 0.111(5) 0.086(4) 0.065(4) -0.047(3) 0.034(4) -0.049(4)
C33 0.100(4) 0.073(4) 0.074(4) -0.038(3) 0.026(4) -0.047(3)
C34 0.050(3) 0.057(3) 0.047(3) -0.019(2) 0.010(2) -0.023(2)
C35 0.055(3) 0.073(3) 0.045(3) -0.021(3) 0.010(2) -0.025(3)
C36 0.077(4) 0.112(5) 0.062(4) -0.044(4) 0.025(3) -0.060(4)
C37 0.111(5) 0.081(4) 0.092(5) -0.035(4) 0.029(4) -0.059(4)
C38 0.096(5) 0.069(4) 0.123(6) 0.000(4) 0.003(5) -0.039(4)
C39 0.069(4) 0.064(4) 0.088(4) -0.001(3) 0.000(3) -0.028(3)
C40 0.042(3) 0.056(3) 0.046(3) -0.024(3) 0.006(2) -0.013(2)
C41 0.051(3) 0.067(3) 0.076(4) -0.031(3) -0.004(3) -0.020(3)
C42 0.054(3) 0.095(4) 0.102(5) -0.052(4) 0.005(3) -0.031(3)
C43 0.063(4) 0.077(4) 0.108(5) -0.042(4) 0.018(4) -0.040(3)
C44 0.070(4) 0.057(3) 0.083(4) -0.021(3) 0.017(3) -0.025(3)
C45 0.042(2) 0.055(3) 0.053(3) -0.018(3) -0.003(2) -0.018(2)
C46 0.064(3) 0.085(4) 0.055(3) -0.026(3) 0.002(3) -0.023(3)
C47 0.101(5) 0.114(6) 0.056(4) -0.011(4) 0.005(4) -0.052(4)
C48 0.106(5) 0.075(5) 0.090(6) 0.000(4) -0.029(5) -0.030(4)
C49 0.085(4) 0.059(4) 0.094(5) -0.021(4) -0.022(4) -0.011(3)
C50 0.058(3) 0.063(3) 0.069(4) -0.021(3) -0.006(3) -0.016(3)
C51A 0.31(3) 0.18(2) 0.77(7) -0.33(3) -0.26(4) 0.08(2)
C52A 0.114(13) 0.066(11) 0.196(18) -0.011(11) -0.003(13) -0.020(9)
C53A 0.18(2) 0.14(3) 0.68(8) 0.17(3) -0.13(3) -0.10(2)
C51B 0.13(2) 0.15(3) 0.52(7) -0.28(4) 0.01(3) 0.016(18)
C52B 0.18(4) 0.10(2) 0.33(6) 0.07(3) -0.09(4) -0.11(3)
C53B 0.18(3) 0.057(17) 0.26(4) -0.02(2) -0.08(3) -0.049(17)
C54 0.387(18) 0.200(11) 0.41(2) -0.256(14) 0.286(16) -0.209(12)
C55 0.48(3) 0.29(2) 0.267(18) -0.137(16) 0.083(18) -0.127(19)
C56 0.67(4) 0.37(2) 0.50(3) -0.36(2) 0.47(3) -0.38(2)
C57 0.39(2) 0.042(5) 0.63(3) 0.081(10) -0.36(2) -0.054(8)
C58 0.40(2) 0.115(11) 0.94(5) 0.087(19) -0.47(3) -0.056(13)
C59 0.259(13) 0.157(10) 0.175(10) -0.030(8) -0.030(9) -0.044(9)
C60 0.300(15) 0.168(9) 0.40(2) -0.188(12) 0.241(16) -0.182(10)
C61 0.32(2) 0.96(5) 0.278(19) -0.29(3) 0.139(16) -0.43(3)
C62 0.70(4) 0.39(2) 0.70(4) -0.44(3) 0.64(3) -0.44(2)

loop_
_geom_bond_atom_site_label_1
_geom_bond_atom_site_label_2
_geom_bond_distance
_geom_bond_site_symmetry_2
_geom_bond_publ_flag
Ru1 C3 1.963(6) . ?
Ru1 N6 2.036(3) . ?
Ru1 N2 2.038(3) . ?
Ru1 N8 2.039(4) . ?
Ru1 N4 2.075(4) . ?
Ru1 Ru2 2.4584(6) . ?
Ru2 C1 1.969(5) . ?
Ru2 N3 2.049(4) . ?
Ru2 N1 2.060(4) . ?
Ru2 N5 2.082(4) . ?
Ru2 N7 2.101(4) . ?
Si1 C2 1.833(6) . ?
Si1 C60 1.854(8) . ?
Si1 C57 1.861(10) . ?
Si1 C54 1.941(11) . ?
Si2 C6 1.794(6) . ?
Si2 C51A 1.820(12) . ?
Si2 C52A 1.864(11) . ?
Si2 C52B 1.865(14) . ?
Si2 C53B 1.879(14) . ?
Si2 C51B 1.881(13) . ?
Si2 C53A 1.896(13) . ?
N1 C11 1.352(6) . ?
N1 C7 1.371(5) . ?
N2 C7 1.349(5) . ?
N2 C12 1.430(5) . ?
N3 C22 1.363(5) . ?
N3 C18 1.374(5) . ?
N4 C18 1.351(5) . ?
N4 C23 1.429(5) . ?
N5 C33 1.356(5) . ?
N5 C29 1.375(5) . ?
N6 C29 1.347(5) . ?
N6 C34 1.438(5) . ?
N7 C44 1.363(5) . ?
N7 C40 1.371(5) . ?
N8 C40 1.353(5) . ?
N8 C45 1.425(5) . ?
C1 C2 1.193(6) . ?
C3 C4 1.202(7) . ?
C4 C5 1.399(8) . ?
C5 C6 1.200(7) . ?
C7 C8 1.420(6) . ?
C8 C9 1.355(7) . ?
C9 C10 1.380(7) . ?
C10 C11 1.373(7) . ?
C12 C17 1.361(7) . ?
C12 C13 1.375(6) . ?
C13 C14 1.400(7) . ?
C14 C15 1.342(9) . ?
C15 C16 1.338(9) . ?
C16 C17 1.394(8) . ?
C18 C19 1.418(6) . ?
C19 C20 1.367(6) . ?
C20 C21 1.372(7) . ?
C21 C22 1.354(7) . ?
C23 C24 1.376(6) . ?
C23 C28 1.388(6) . ?
C24 C25 1.388(7) . ?
C25 C26 1.380(8) . ?
C26 C27 1.359(8) . ?
C27 C28 1.378(7) . ?
C29 C30 1.424(6) . ?
C30 C31 1.350(6) . ?
C31 C32 1.385(7) . ?
C32 C33 1.356(7) . ?
C34 C35 1.372(6) . ?
C34 C39 1.378(6) . ?
C35 C36 1.385(6) . ?
C36 C37 1.367(7) . ?
C37 C38 1.362(8) . ?
C38 C39 1.384(7) . ?
C40 C41 1.430(6) . ?
C41 C42 1.354(6) . ?
C42 C43 1.383(7) . ?
C43 C44 1.360(7) . ?
C45 C46 1.384(6) . ?
C45 C50 1.391(6) . ?
C46 C47 1.385(7) . ?
C47 C48 1.372(8) . ?
C48 C49 1.362(8) . ?
C49 C50 1.374(7) . ?
C54 C55 1.312(11) . ?
C54 C56 1.341(10) . ?
C57 C58 1.298(11) . ?
C57 C59 1.393(10) . ?
C60 C61 1.250(11) . ?
C60 C62 1.371(11) . ?
